data_7043429
loop_
_publ_author_name
'Chang, Yao-Pang'
'Hector, Andrew L.'
'Levason, William'
'Reid, Gillian'

_publ_section_title
;
 Chalcogenoether complexes of Nb(V) thio- and seleno-halides as single
 source precursors for low pressure chemical vapour deposition of NbS2 and
 NbSe2 thin films
;
_journal_name_full 'Dalton Trans.'
_journal_paper_doi 10.1039/C7DT01911D
_journal_year 2017
_chemical_formula_moiety 'C4 H10 Cl3 Nb S3'
_chemical_formula_sum 'C4 H10 Cl3 Nb S3'
_chemical_formula_weight 353.56
_space_group_crystal_system monoclinic
_space_group_IT_number 4
_space_group_name_Hall 'P 2yb'
_space_group_name_H-M_alt 'P 1 21 1'
_symmetry_space_group_name_Hall 'P 2yb'
_symmetry_space_group_name_H-M 'P 1 21 1'
_atom_sites_solution_hydrogens geom
_audit_creation_method SHELXL-2014/7
_audit_update_record
;
2017-04-07 deposited with the CCDC.
2017-06-26 downloaded from the CCDC.
;
_cell_angle_alpha 90
_cell_angle_beta 115.502(7)
_cell_angle_gamma 90
_cell_formula_units_Z 2
_cell_length_a 7.2010(3)
_cell_length_b 11.3494(4)
_cell_length_c 7.8693(5)
_cell_measurement_reflns_used 4775
_cell_measurement_temperature 100(2)
_cell_measurement_theta_max 32.2020
_cell_measurement_theta_min 2.8360
_cell_volume 580.47(6)
_computing_cell_refinement 'Bruker FRAMBO'
_computing_data_collection 'Bruker FRAMBO'
_computing_data_reduction 'Bruker SAINT'
_computing_molecular_graphics 'Bruker SHELXTL'
_computing_publication_material 'Bruker SHELXTL'
_computing_structure_refinement 'SHELXL-2014/7 (Sheldrick, 2014)'
_computing_structure_solution 'Bruker SHELXTL'
_diffrn_ambient_temperature 100(2)
_diffrn_detector_area_resol_mean 28.5714
_diffrn_measured_fraction_theta_full 1.000
_diffrn_measured_fraction_theta_max 1.000
_diffrn_measurement_device_type 'Rigaku AFC12 (Right)'
_diffrn_measurement_method 'profile data from \w-scans'
_diffrn_radiation_type MoK\a
_diffrn_radiation_wavelength 0.71073
_diffrn_reflns_av_R_equivalents 0.0164
_diffrn_reflns_av_unetI/netI 0.0197
_diffrn_reflns_Laue_measured_fraction_full 1.000
_diffrn_reflns_Laue_measured_fraction_max 1.000
_diffrn_reflns_limit_h_max 8
_diffrn_reflns_limit_h_min -8
_diffrn_reflns_limit_k_max 14
_diffrn_reflns_limit_k_min -14
_diffrn_reflns_limit_l_max 9
_diffrn_reflns_limit_l_min -9
_diffrn_reflns_number 5010
_diffrn_reflns_point_group_measured_fraction_full 0.994
_diffrn_reflns_point_group_measured_fraction_max 0.993
_diffrn_reflns_theta_full 25.242
_diffrn_reflns_theta_max 26.000
_diffrn_reflns_theta_min 2.868
_diffrn_source 'Rotating Anode'
_exptl_absorpt_coefficient_mu 2.209
_exptl_absorpt_correction_T_max 1.00000
_exptl_absorpt_correction_T_min 0.84940
_exptl_absorpt_correction_type multi-scan
_exptl_absorpt_process_details
; 
CrysAlisPro 1.171.38.41 (Rigaku Oxford Diffraction, 2015) 
Empirical absorption correction using spherical harmonics, 
 implemented in SCALE3 ABSPACK scaling algorithm. 
;
_exptl_crystal_colour 'Pale Green'
_exptl_crystal_density_diffrn 2.023
_exptl_crystal_description Chip
_exptl_crystal_F_000 348
_exptl_crystal_size_max 0.098
_exptl_crystal_size_mid 0.073
_exptl_crystal_size_min 0.035
_refine_diff_density_max 0.384
_refine_diff_density_min -0.292
_refine_diff_density_rms 0.063
_refine_ls_abs_structure_details
; 
 Flack x determined using 1010 quotients [(I+)-(I-)]/[(I+)+(I-)] 
 (Parsons, Flack and Wagner, Acta Cryst. B69 (2013) 249-259). 
;
_refine_ls_abs_structure_Flack -0.06(4)
_refine_ls_extinction_method none
_refine_ls_goodness_of_fit_ref 1.059
_refine_ls_hydrogen_treatment constr
_refine_ls_matrix_type full
_refine_ls_number_parameters 102
_refine_ls_number_reflns 2251
_refine_ls_number_restraints 2
_refine_ls_restrained_S_all 1.062
_refine_ls_R_factor_all 0.0179
_refine_ls_R_factor_gt 0.0175
_refine_ls_shift/su_max 0.001
_refine_ls_shift/su_mean 0.000
_refine_ls_structure_factor_coef Fsqd
_refine_ls_weighting_details 'w=1/[\s^2^(Fo^2^)+(0.0226P)^2^+0.2849P] where P=(Fo^2^+2Fc^2^)/3'
_refine_ls_weighting_scheme calc
_refine_ls_wR_factor_gt 0.0423
_refine_ls_wR_factor_ref 0.0425
_reflns_Friedel_coverage 0.885
_reflns_Friedel_fraction_full 0.987
_reflns_Friedel_fraction_max 0.984
_reflns_number_gt 2212
_reflns_number_total 2251
_reflns_threshold_expression 'I > 2\s(I)'
_cod_data_source_file c7dt01911d2.cif
_cod_data_source_block 2016_0505r2
_cod_database_code 7043429
_shelx_shelxl_version_number 2014/7
_shelx_space_group_comment
; 
The symmetry employed for this shelxl refinement is uniquely defined 
by the following loop, which should always be used as a source of 
symmetry information in preference to the above space-group names. 
They are only intended as comments. 
;
_shelx_estimated_absorpt_t_min 0.813
_shelx_estimated_absorpt_t_max 0.927

loop_
_space_group_symop_operation_xyz
'x, y, z'
'-x, y+1/2, -z'

loop_
_atom_site_label
_atom_site_type_symbol
_atom_site_fract_x
_atom_site_fract_y
_atom_site_fract_z
_atom_site_U_iso_or_equiv
_atom_site_adp_type
_atom_site_occupancy
_atom_site_site_symmetry_order
_atom_site_calc_flag
_atom_site_refinement_flags_posn
_atom_site_refinement_flags_adp
Nb1 Nb 0.81578(5) 0.76017(3) 0.73224(4) 0.01682(10) Uani 1 1 d . U
Cl1 Cl 0.50200(14) 0.85946(9) 0.56567(14) 0.0231(2) Uani 1 1 d . .
Cl2 Cl 1.02554(14) 0.90758(8) 0.73787(14) 0.0205(2) Uani 1 1 d . .
Cl3 Cl 1.06770(13) 0.65239(8) 0.98192(13) 0.01653(19) Uani 1 1 d . .
S1 S 0.74804(14) 0.86683(8) 1.01273(13) 0.01526(18) Uani 1 1 d . U
S2 S 0.59161(14) 0.59422(8) 0.81021(15) 0.0167(2) Uani 1 1 d . .
S3 S 0.79355(18) 0.64069(11) 0.50249(15) 0.0283(3) Uani 1 1 d . .
C1 C 0.9689(6) 0.8486(4) 1.2362(5) 0.0184(8) Uani 1 1 d . .
H1A H 1.0019 0.7646 1.2592 0.028 Uiso 1 1 calc R U
H1B H 0.9380 0.8806 1.3368 0.028 Uiso 1 1 calc R U
H1C H 1.0867 0.8906 1.2340 0.028 Uiso 1 1 calc R U
C2 C 0.5588(5) 0.7743(4) 1.0384(5) 0.0164(8) Uani 1 1 d . .
H2A H 0.5555 0.7926 1.1601 0.020 Uiso 1 1 calc R U
H2B H 0.4218 0.7935 0.9369 0.020 Uiso 1 1 calc R U
C3 C 0.5978(6) 0.6430(4) 1.0314(6) 0.0170(8) Uani 1 1 d . .
H3A H 0.4926 0.5988 1.0550 0.020 Uiso 1 1 calc R U
H3B H 0.7340 0.6236 1.1340 0.020 Uiso 1 1 calc R U
C4 C 0.3238(6) 0.6085(4) 0.6523(6) 0.0228(9) Uani 1 1 d . .
H4A H 0.2818 0.6910 0.6478 0.034 Uiso 1 1 calc R U
H4B H 0.2419 0.5593 0.6969 0.034 Uiso 1 1 calc R U
H4C H 0.3015 0.5829 0.5260 0.034 Uiso 1 1 calc R U

loop_
_atom_site_aniso_label
_atom_site_aniso_U_11
_atom_site_aniso_U_22
_atom_site_aniso_U_33
_atom_site_aniso_U_23
_atom_site_aniso_U_13
_atom_site_aniso_U_12
Nb1 0.01188(15) 0.01853(18) 0.01970(16) 0.00576(16) 0.00645(12) 0.00428(15)
Cl1 0.0125(4) 0.0196(5) 0.0285(5) 0.0080(4) 0.0006(4) 0.0026(4)
Cl2 0.0170(4) 0.0173(5) 0.0247(5) 0.0013(4) 0.0067(4) -0.0036(4)
Cl3 0.0123(4) 0.0148(5) 0.0206(4) 0.0036(4) 0.0053(4) 0.0046(4)
S1 0.0125(4) 0.0102(5) 0.0205(4) 0.0009(3) 0.0048(3) -0.0006(4)
S2 0.0130(4) 0.0111(5) 0.0249(5) -0.0021(4) 0.0071(4) -0.0017(4)
S3 0.0325(6) 0.0286(6) 0.0234(5) -0.0017(5) 0.0117(5) -0.0009(5)
C1 0.0160(19) 0.017(2) 0.0171(18) -0.0039(16) 0.0026(15) -0.0019(16)
C2 0.0127(16) 0.017(2) 0.0211(17) -0.0011(18) 0.0083(14) 0.0010(17)
C3 0.0144(18) 0.0119(19) 0.0236(19) -0.0007(17) 0.0071(16) -0.0019(15)
C4 0.0142(19) 0.022(2) 0.028(2) -0.0026(18) 0.0051(17) -0.0046(17)

loop_
_atom_type_symbol
_atom_type_description
_atom_type_scat_dispersion_real
_atom_type_scat_dispersion_imag
_atom_type_scat_source
C C 0.0033 0.0016 'International Tables Vol C Tables 4.2.6.8 and 6.1.1.4'
H H 0.0000 0.0000 'International Tables Vol C Tables 4.2.6.8 and 6.1.1.4'
S S 0.1246 0.1234 'International Tables Vol C Tables 4.2.6.8 and 6.1.1.4'
Cl Cl 0.1484 0.1585 'International Tables Vol C Tables 4.2.6.8 and 6.1.1.4'
Nb Nb -2.0727 0.6215 'International Tables Vol C Tables 4.2.6.8 and 6.1.1.4'

loop_
_geom_angle_atom_site_label_1
_geom_angle_atom_site_label_2
_geom_angle_atom_site_label_3
_geom_angle
S3 Nb1 Cl2 106.56(4)
S3 Nb1 Cl1 97.13(4)
Cl2 Nb1 Cl1 97.52(4)
S3 Nb1 Cl3 97.00(4)
Cl2 Nb1 Cl3 95.76(4)
Cl1 Nb1 Cl3 156.97(4)
S3 Nb1 S2 85.33(4)
Cl2 Nb1 S2 166.83(4)
Cl1 Nb1 S2 86.36(3)
Cl3 Nb1 S2 76.78(3)
S3 Nb1 S1 162.77(4)
Cl2 Nb1 S1 90.37(4)
Cl1 Nb1 S1 77.05(4)
Cl3 Nb1 S1 84.15(3)
S2 Nb1 S1 78.18(3)
C2 S1 C1 102.47(18)
C2 S1 Nb1 103.82(13)
C1 S1 Nb1 110.29(14)
C4 S2 C3 102.27(19)
C4 S2 Nb1 110.29(15)
C3 S2 Nb1 103.56(13)
S1 C1 H1A 109.5
S1 C1 H1B 109.5
H1A C1 H1B 109.5
S1 C1 H1C 109.5
H1A C1 H1C 109.5
H1B C1 H1C 109.5
C3 C2 S1 114.0(3)
C3 C2 H2A 108.7
S1 C2 H2A 108.7
C3 C2 H2B 108.7
S1 C2 H2B 108.7
H2A C2 H2B 107.6
C2 C3 S2 113.9(3)
C2 C3 H3A 108.8
S2 C3 H3A 108.8
C2 C3 H3B 108.8
S2 C3 H3B 108.8
H3A C3 H3B 107.7
S2 C4 H4A 109.5
S2 C4 H4B 109.5
H4A C4 H4B 109.5
S2 C4 H4C 109.5
H4A C4 H4C 109.5
H4B C4 H4C 109.5

loop_
_geom_bond_atom_site_label_1
_geom_bond_atom_site_label_2
_geom_bond_distance
Nb1 S3 2.2100(12)
Nb1 Cl2 2.2416(10)
Nb1 Cl1 2.3543(10)
Nb1 Cl3 2.3619(9)
Nb1 S2 2.7171(10)
Nb1 S1 2.7390(11)
S1 C2 1.799(4)
S1 C1 1.805(4)
S2 C4 1.796(4)
S2 C3 1.809(4)
C1 H1A 0.9800
C1 H1B 0.9800
C1 H1C 0.9800
C2 C3 1.522(6)
C2 H2A 0.9900
C2 H2B 0.9900
C3 H3A 0.9900
C3 H3B 0.9900
C4 H4A 0.9800
C4 H4B 0.9800
C4 H4C 0.9800
